data_4303880
loop_
_publ_author_name
'Partha Halder'
'Abhishek Dey'
'Tapan Kanti Paine'

_publ_section_title
;
Molecular and Electronic Structure of a Nonheme Iron(II) Model Complex
Containing an Iron-Carbon Bond
;
_journal_name_full 'Inorganic Chemistry'
_journal_page_first 11501
_journal_page_last 11503
_journal_paper_doi 10.1021/ic901841w
_journal_volume 48
_journal_year 2009
_chemical_formula_sum 'C22 H17 F3 Fe N4 O3 S5'
_chemical_formula_weight 658.55
_chemical_name_systematic
; 
 ? 
;
_space_group_IT_number 61
_symmetry_cell_setting orthorhombic
_symmetry_space_group_name_Hall '-P 2ac 2ab'
_symmetry_space_group_name_H-M 'P b c a'
_atom_sites_solution_hydrogens geom
_atom_sites_solution_primary direct
_atom_sites_solution_secondary difmap
_audit_creation_method SHELXL-97
_cell_angle_alpha 90.00
_cell_angle_beta 90.00
_cell_angle_gamma 90.00
_cell_formula_units_Z 8
_cell_length_a 21.3743(3)
_cell_length_b 11.3697(2)
_cell_length_c 21.3828(3)
_cell_measurement_reflns_used 9956
_cell_measurement_temperature 100(2)
_cell_measurement_theta_max 30.94
_cell_measurement_theta_min 2.24
_cell_volume 5196.43(14)
_computing_cell_refinement 'BRUKER AXS SMART 3'
_computing_data_collection 'BRUKER AXS SMART 3'
_computing_data_reduction 'BRUKER AXS SAINT'
_computing_molecular_graphics 'BRUKER SHELXTL'
_computing_publication_material 'MURCURY 2.2'
_computing_structure_refinement 'SHELXL-97 (Sheldrick, 1997)'
_computing_structure_solution 'SHELXS-97 (Sheldrick, 1990)'
_diffrn_ambient_temperature 100(2)
_diffrn_measured_fraction_theta_full 0.995
_diffrn_measured_fraction_theta_max 0.995
_diffrn_measurement_device_type 'BRUKER CCD area detector'
_diffrn_measurement_method 'phi and omega scans'
_diffrn_radiation_monochromator graphite
_diffrn_radiation_source 'fine-focus sealed tube'
_diffrn_radiation_type MoK\a
_diffrn_radiation_wavelength 0.71073
_diffrn_reflns_av_R_equivalents 0.0514
_diffrn_reflns_av_sigmaI/netI 0.0326
_diffrn_reflns_limit_h_max 30
_diffrn_reflns_limit_h_min -26
_diffrn_reflns_limit_k_max 16
_diffrn_reflns_limit_k_min -14
_diffrn_reflns_limit_l_max 30
_diffrn_reflns_limit_l_min -27
_diffrn_reflns_number 75568
_diffrn_reflns_theta_full 30.99
_diffrn_reflns_theta_max 30.99
_diffrn_reflns_theta_min 1.90
_exptl_absorpt_coefficient_mu 1.038
_exptl_absorpt_correction_T_max 0.8433
_exptl_absorpt_correction_T_min 0.6815
_exptl_absorpt_correction_type multi-scan
_exptl_absorpt_process_details SADABS
_exptl_crystal_colour red
_exptl_crystal_density_diffrn 1.684
_exptl_crystal_density_method 'not measured'
_exptl_crystal_description block
_exptl_crystal_F_000 2672
_exptl_crystal_size_max 0.40
_exptl_crystal_size_mid 0.28
_exptl_crystal_size_min 0.17
_refine_diff_density_max 0.489
_refine_diff_density_min -0.371
_refine_diff_density_rms 0.073
_refine_ls_extinction_method none
_refine_ls_goodness_of_fit_ref 1.030
_refine_ls_hydrogen_treatment mixed
_refine_ls_matrix_type full
_refine_ls_number_parameters 411
_refine_ls_number_reflns 8230
_refine_ls_number_restraints 0
_refine_ls_restrained_S_all 1.030
_refine_ls_R_factor_all 0.0527
_refine_ls_R_factor_gt 0.0336
_refine_ls_shift/su_max 0.001
_refine_ls_shift/su_mean 0.000
_refine_ls_structure_factor_coef Fsqd
_refine_ls_weighting_details 'calc w=1/[\s^2^(Fo^2^)+(0.0412P)^2^+1.4349P] where P=(Fo^2^+2Fc^2^)/3'
_refine_ls_weighting_scheme calc
_refine_ls_wR_factor_gt 0.0757
_refine_ls_wR_factor_ref 0.0832
_reflns_number_gt 6283
_reflns_number_total 8230
_reflns_threshold_expression >2sigma(I)
_cod_data_source_file ic901841w_si_002.cif
_cod_data_source_block ann
_cod_depositor_comments
;
The following automatic conversions were performed:
'_symmetry_cell_setting' value 'Orthorhombic' changed to 'orthorhombic'
according to '/home/saulius/struct/CIF-dictionaries/cif_core.dic'
dictionary named 'cif_core.dic' version 2.4.1 from 2010-06-29.

Automatic conversion script
Id: cif_fix_enum 1527 2010-12-29 10:47:43Z saulius 
;
_cod_database_code 4303880

loop_
_symmetry_equiv_pos_as_xyz
'x, y, z'
'-x+1/2, -y, z+1/2'
'x+1/2, -y+1/2, -z'
'-x, y+1/2, -z+1/2'
'-x, -y, -z'
'x-1/2, y, -z-1/2'
'-x-1/2, y-1/2, z'
'x, -y-1/2, z-1/2'

loop_
_atom_site_label
_atom_site_type_symbol
_atom_site_fract_x
_atom_site_fract_y
_atom_site_fract_z
_atom_site_U_iso_or_equiv
_atom_site_adp_type
_atom_site_occupancy
_atom_site_symmetry_multiplicity
_atom_site_calc_flag
_atom_site_refinement_flags
_atom_site_disorder_assembly
_atom_site_disorder_group
Fe1 Fe 0.130362(10) 0.244981(18) 0.281968(10) 0.01526(6) Uani 1 1 d . . .
C1 C 0.11825(9) 0.45414(14) 0.19986(8) 0.0227(3) Uani 1 1 d . . .
C2 C 0.13793(10) 0.53820(16) 0.15774(9) 0.0295(4) Uani 1 1 d . . .
C3 C 0.19994(10) 0.53837(16) 0.13865(9) 0.0316(4) Uani 1 1 d . . .
C4 C 0.24033(9) 0.45564(17) 0.16279(9) 0.0286(4) Uani 1 1 d . . .
C5 C 0.21691(8) 0.37404(14) 0.20554(8) 0.0212(3) Uani 1 1 d . . .
C6 C 0.21031(8) 0.20274(14) 0.28492(8) 0.0207(3) Uani 1 1 d . . .
C7 C 0.16219(9) 0.04696(15) 0.35799(8) 0.0273(4) Uani 1 1 d . . .
C8 C 0.15539(12) -0.04446(17) 0.40119(10) 0.0405(5) Uani 1 1 d . . .
C9 C 0.09839(13) -0.06112(18) 0.42928(10) 0.0448(6) Uani 1 1 d . . .
C10 C 0.04896(11) 0.01198(17) 0.41347(9) 0.0364(5) Uani 1 1 d . . .
C11 C 0.05842(9) 0.09922(15) 0.36990(8) 0.0260(4) Uani 1 1 d . . .
C12 C 0.12195(8) 0.32703(13) 0.43005(7) 0.0186(3) Uani 1 1 d . . .
C13 C 0.17214(9) 0.26186(15) 0.45361(9) 0.0248(4) Uani 1 1 d . . .
C14 C 0.16937(10) 0.21673(18) 0.51332(9) 0.0335(4) Uani 1 1 d . . .
C15 C 0.11754(12) 0.23688(17) 0.55088(9) 0.0357(5) Uani 1 1 d . . .
C16 C 0.06949(10) 0.30176(16) 0.52749(8) 0.0303(4) Uani 1 1 d . . .
C17 C -0.01351(8) 0.31913(14) 0.26830(8) 0.0203(3) Uani 1 1 d . . .
C18 C -0.06880(8) 0.30035(16) 0.23723(8) 0.0247(3) Uani 1 1 d . . .
C19 C -0.07119(9) 0.21250(17) 0.19178(8) 0.0269(4) Uani 1 1 d . . .
C20 C -0.01813(8) 0.14862(15) 0.17745(8) 0.0227(3) Uani 1 1 d . . .
C21 C 0.03684(8) 0.17464(13) 0.20968(7) 0.0181(3) Uani 1 1 d . . .
S1 S 0.26684(2) 0.26903(4) 0.23882(2) 0.02737(10) Uani 1 1 d . . .
S2 S 0.23517(2) 0.07754(4) 0.32412(2) 0.03076(11) Uani 1 1 d . . .
S3 S 0.119256(19) 0.39116(3) 0.356583(18) 0.01854(9) Uani 1 1 d . . .
S4 S 0.11088(2) 0.11356(3) 0.200794(19) 0.02038(9) Uani 1 1 d . . .
S5 S 0.411692(19) 0.33474(3) 0.069677(18) 0.01936(9) Uani 1 1 d . . .
N1 N 0.15649(6) 0.37052(11) 0.22367(6) 0.0177(3) Uani 1 1 d . . .
N2 N 0.11432(7) 0.11814(12) 0.34189(6) 0.0212(3) Uani 1 1 d . . .
N3 N 0.07266(7) 0.34364(12) 0.46852(6) 0.0210(3) Uani 1 1 d . . .
N4 N 0.03855(6) 0.25752(11) 0.25502(6) 0.0167(3) Uani 1 1 d . . .
F1 F 0.31918(6) 0.27687(10) -0.00413(6) 0.0423(3) Uani 1 1 d . . .
F2 F 0.39192(6) 0.37703(11) -0.04903(5) 0.0418(3) Uani 1 1 d . . .
F3 F 0.32678(5) 0.46303(10) 0.01276(6) 0.0362(3) Uani 1 1 d . . .
O1 O 0.44015(6) 0.22388(10) 0.05296(6) 0.0266(3) Uani 1 1 d . . .
O2 O 0.45471(6) 0.43348(10) 0.06817(6) 0.0272(3) Uani 1 1 d . . .
O3 O 0.36999(6) 0.33112(12) 0.12196(6) 0.0325(3) Uani 1 1 d . . .
C22 C 0.35989(9) 0.36502(15) 0.00403(8) 0.0257(4) Uani 1 1 d . . .
H19 H -0.1073(10) 0.1986(18) 0.1696(9) 0.026(5) Uiso 1 1 d . . .
H17 H -0.0112(8) 0.3777(16) 0.3016(8) 0.017(4) Uiso 1 1 d . . .
H1 H 0.0753(9) 0.4530(17) 0.2137(9) 0.025(5) Uiso 1 1 d . . .
H2 H 0.1078(11) 0.592(2) 0.1419(11) 0.042(6) Uiso 1 1 d . . .
H3 H 0.2139(10) 0.5961(18) 0.1108(9) 0.033(5) Uiso 1 1 d . . .
H3A H 0.0409(10) 0.3818(19) 0.4548(10) 0.031(6) Uiso 1 1 d . . .
H4 H 0.2818(10) 0.4503(18) 0.1535(10) 0.034(6) Uiso 1 1 d . . .
H8 H 0.1933(11) -0.089(2) 0.4104(11) 0.044(6) Uiso 1 1 d . . .
H9 H 0.0926(12) -0.117(2) 0.4599(11) 0.051(7) Uiso 1 1 d . . .
H10 H 0.0093(10) 0.0026(17) 0.4329(9) 0.027(5) Uiso 1 1 d . . .
H11 H 0.0255(9) 0.1532(17) 0.3584(9) 0.027(5) Uiso 1 1 d . . .
H13 H 0.2090(10) 0.2482(17) 0.4284(10) 0.031(6) Uiso 1 1 d . . .
H14 H 0.2040(11) 0.175(2) 0.5276(10) 0.043(6) Uiso 1 1 d . . .
H15 H 0.1139(12) 0.208(2) 0.5900(12) 0.056(7) Uiso 1 1 d . . .
H16 H 0.0333(11) 0.3208(19) 0.5502(11) 0.039(6) Uiso 1 1 d . . .
H18 H -0.1005(10) 0.3430(18) 0.2463(9) 0.030(5) Uiso 1 1 d . . .
H20 H -0.0197(9) 0.0913(17) 0.1473(9) 0.023(5) Uiso 1 1 d . . .

loop_
_atom_site_aniso_label
_atom_site_aniso_U_11
_atom_site_aniso_U_22
_atom_site_aniso_U_33
_atom_site_aniso_U_23
_atom_site_aniso_U_13
_atom_site_aniso_U_12
Fe1 0.01734(11) 0.01327(11) 0.01518(11) -0.00032(8) 0.00024(8) 0.00171(8)
C1 0.0269(9) 0.0186(8) 0.0227(8) 0.0015(6) 0.0007(7) 0.0003(6)
C2 0.0408(11) 0.0203(8) 0.0273(9) 0.0046(7) 0.0007(8) -0.0011(8)
C3 0.0456(12) 0.0240(9) 0.0253(9) 0.0017(7) 0.0087(8) -0.0108(8)
C4 0.0307(10) 0.0288(9) 0.0263(9) -0.0051(7) 0.0101(8) -0.0106(8)
C5 0.0227(8) 0.0196(8) 0.0212(8) -0.0057(6) 0.0023(6) -0.0026(6)
C6 0.0221(8) 0.0196(8) 0.0204(8) -0.0035(6) -0.0011(6) 0.0039(6)
C7 0.0417(11) 0.0182(8) 0.0221(8) 0.0005(6) -0.0027(7) 0.0069(7)
C8 0.0662(15) 0.0241(10) 0.0312(10) 0.0083(8) -0.0034(10) 0.0139(10)
C9 0.0800(18) 0.0251(10) 0.0295(10) 0.0119(8) 0.0115(11) 0.0040(11)
C10 0.0562(13) 0.0256(10) 0.0275(10) 0.0042(7) 0.0101(9) -0.0059(9)
C11 0.0371(10) 0.0197(8) 0.0212(8) 0.0007(6) 0.0028(7) -0.0021(7)
C12 0.0222(8) 0.0170(7) 0.0165(7) -0.0029(6) -0.0018(6) -0.0006(6)
C13 0.0244(9) 0.0263(9) 0.0237(8) -0.0034(7) -0.0036(7) 0.0046(7)
C14 0.0417(12) 0.0324(10) 0.0265(9) 0.0003(8) -0.0112(8) 0.0114(9)
C15 0.0594(14) 0.0299(10) 0.0176(8) 0.0020(7) -0.0026(9) 0.0060(9)
C16 0.0447(11) 0.0238(9) 0.0224(9) 0.0003(7) 0.0098(8) 0.0040(8)
C17 0.0196(8) 0.0196(8) 0.0216(8) -0.0024(6) 0.0025(6) -0.0019(6)
C18 0.0185(8) 0.0283(9) 0.0275(9) -0.0025(7) 0.0008(7) 0.0003(7)
C19 0.0222(9) 0.0338(10) 0.0246(9) -0.0013(7) -0.0046(7) -0.0069(7)
C20 0.0271(9) 0.0214(8) 0.0194(8) -0.0021(6) -0.0008(7) -0.0063(7)
C21 0.0237(8) 0.0141(7) 0.0164(7) 0.0018(5) 0.0008(6) -0.0029(6)
S1 0.0173(2) 0.0282(2) 0.0366(3) -0.00318(18) 0.00310(18) 0.00212(16)
S2 0.0342(3) 0.0284(2) 0.0297(2) 0.00062(18) -0.00323(19) 0.01616(19)
S3 0.0241(2) 0.01584(18) 0.01569(18) -0.00104(13) 0.00050(15) 0.00116(15)
S4 0.0258(2) 0.01669(18) 0.01861(19) -0.00307(14) 0.00067(16) 0.00263(15)
S5 0.0229(2) 0.01615(18) 0.01904(18) -0.00032(14) -0.00202(15) 0.00091(15)
N1 0.0202(7) 0.0161(6) 0.0167(6) -0.0027(5) 0.0022(5) -0.0016(5)
N2 0.0310(8) 0.0149(6) 0.0175(6) -0.0005(5) 0.0005(6) 0.0017(5)
N3 0.0251(7) 0.0186(7) 0.0193(7) 0.0002(5) 0.0021(6) 0.0027(6)
N4 0.0187(6) 0.0153(6) 0.0160(6) -0.0003(5) 0.0009(5) -0.0009(5)
F1 0.0344(6) 0.0352(6) 0.0573(8) -0.0060(6) -0.0199(6) -0.0060(5)
F2 0.0577(8) 0.0486(7) 0.0191(5) 0.0060(5) 0.0023(5) 0.0075(6)
F3 0.0332(6) 0.0281(6) 0.0472(7) 0.0052(5) -0.0060(5) 0.0102(5)
O1 0.0302(7) 0.0161(6) 0.0336(7) -0.0017(5) -0.0024(5) 0.0039(5)
O2 0.0239(6) 0.0188(6) 0.0388(7) -0.0049(5) -0.0039(5) -0.0009(5)
O3 0.0422(8) 0.0327(7) 0.0227(6) 0.0009(5) 0.0086(6) 0.0011(6)
C22 0.0276(9) 0.0231(9) 0.0263(9) -0.0002(7) -0.0041(7) 0.0015(7)

loop_
_atom_type_symbol
_atom_type_description
_atom_type_scat_dispersion_real
_atom_type_scat_dispersion_imag
_atom_type_scat_source
C C 0.0033 0.0016 'International Tables Vol C Tables 4.2.6.8 and 6.1.1.4'
H H 0.0000 0.0000 'International Tables Vol C Tables 4.2.6.8 and 6.1.1.4'
F F 0.0171 0.0103 'International Tables Vol C Tables 4.2.6.8 and 6.1.1.4'
Fe Fe 0.3463 0.8444 'International Tables Vol C Tables 4.2.6.8 and 6.1.1.4'
N N 0.0061 0.0033 'International Tables Vol C Tables 4.2.6.8 and 6.1.1.4'
O O 0.0106 0.0060 'International Tables Vol C Tables 4.2.6.8 and 6.1.1.4'
S S 0.1246 0.1234 'International Tables Vol C Tables 4.2.6.8 and 6.1.1.4'

loop_
_geom_angle_atom_site_label_1
_geom_angle_atom_site_label_2
_geom_angle_atom_site_label_3
_geom_angle
_geom_angle_site_symmetry_1
_geom_angle_site_symmetry_3
_geom_angle_publ_flag
C6 Fe1 N2 86.91(7) . . ?
C6 Fe1 N1 86.89(7) . . ?
N2 Fe1 N1 173.64(6) . . ?
C6 Fe1 N4 161.74(6) . . ?
N2 Fe1 N4 93.87(6) . . ?
N1 Fe1 N4 92.46(5) . . ?
C6 Fe1 S3 105.56(5) . . ?
N2 Fe1 S3 93.42(4) . . ?
N1 Fe1 S3 86.86(4) . . ?
N4 Fe1 S3 92.61(4) . . ?
C6 Fe1 S4 91.43(5) . . ?
N2 Fe1 S4 89.08(4) . . ?
N1 Fe1 S4 92.51(4) . . ?
N4 Fe1 S4 70.36(4) . . ?
S3 Fe1 S4 162.928(18) . . ?
N1 C1 C2 123.26(17) . . ?
N1 C1 H1 116.7(12) . . ?
C2 C1 H1 120.0(12) . . ?
C1 C2 C3 119.00(18) . . ?
C1 C2 H2 118.2(14) . . ?
C3 C2 H2 122.8(14) . . ?
C4 C3 C2 119.20(17) . . ?
C4 C3 H3 121.2(13) . . ?
C2 C3 H3 119.6(13) . . ?
C3 C4 C5 118.35(17) . . ?
C3 C4 H4 125.0(14) . . ?
C5 C4 H4 116.6(14) . . ?
N1 C5 C4 123.46(16) . . ?
N1 C5 S1 116.50(12) . . ?
C4 C5 S1 120.04(14) . . ?
S1 C6 S2 114.73(9) . . ?
S1 C6 Fe1 122.23(10) . . ?
S2 C6 Fe1 122.24(10) . . ?
N2 C7 C8 122.39(19) . . ?
N2 C7 S2 116.74(13) . . ?
C8 C7 S2 120.83(16) . . ?
C9 C8 C7 119.0(2) . . ?
C9 C8 H8 125.2(14) . . ?
C7 C8 H8 115.7(14) . . ?
C8 C9 C10 119.18(19) . . ?
C8 C9 H9 121.7(16) . . ?
C10 C9 H9 119.0(16) . . ?
C11 C10 C9 119.0(2) . . ?
C11 C10 H10 120.6(12) . . ?
C9 C10 H10 120.4(12) . . ?
N2 C11 C10 122.95(19) . . ?
N2 C11 H11 115.5(12) . . ?
C10 C11 H11 121.6(12) . . ?
N3 C12 C13 116.98(15) . . ?
N3 C12 S3 117.88(12) . . ?
C13 C12 S3 125.12(13) . . ?
C14 C13 C12 119.91(18) . . ?
C14 C13 H13 119.5(13) . . ?
C12 C13 H13 120.6(13) . . ?
C13 C14 C15 120.62(18) . . ?
C13 C14 H14 117.4(14) . . ?
C15 C14 H14 122.0(14) . . ?
C16 C15 C14 118.66(18) . . ?
C16 C15 H15 118.3(17) . . ?
C14 C15 H15 123.0(17) . . ?
N3 C16 C15 119.81(18) . . ?
N3 C16 H16 116.3(14) . . ?
C15 C16 H16 123.9(14) . . ?
N4 C17 C18 121.95(15) . . ?
N4 C17 H17 117.9(11) . . ?
C18 C17 H17 120.1(11) . . ?
C17 C18 C19 118.70(17) . . ?
C17 C18 H18 118.9(14) . . ?
C19 C18 H18 122.4(14) . . ?
C20 C19 C18 120.08(16) . . ?
C20 C19 H19 118.9(13) . . ?
C18 C19 H19 120.9(13) . . ?
C19 C20 C21 118.09(16) . . ?
C19 C20 H20 120.0(12) . . ?
C21 C20 H20 121.9(12) . . ?
N4 C21 C20 121.67(15) . . ?
N4 C21 S4 109.39(12) . . ?
C20 C21 S4 128.93(13) . . ?
C6 S1 C5 95.90(8) . . ?
C6 S2 C7 95.15(8) . . ?
C12 S3 Fe1 108.61(5) . . ?
C21 S4 Fe1 79.92(5) . . ?
O3 S5 O1 115.51(8) . . ?
O3 S5 O2 115.75(8) . . ?
O1 S5 O2 113.75(8) . . ?
O3 S5 C22 103.24(8) . . ?
O1 S5 C22 103.31(8) . . ?
O2 S5 C22 102.82(8) . . ?
C1 N1 C5 116.70(14) . . ?
C1 N1 Fe1 125.05(11) . . ?
C5 N1 Fe1 118.25(11) . . ?
C7 N2 C11 117.46(15) . . ?
C7 N2 Fe1 118.41(12) . . ?
C11 N2 Fe1 124.10(12) . . ?
C16 N3 C12 123.99(16) . . ?
C16 N3 H3A 117.3(14) . . ?
C12 N3 H3A 118.7(14) . . ?
C17 N4 C21 119.45(14) . . ?
C17 N4 Fe1 140.24(11) . . ?
C21 N4 Fe1 100.31(10) . . ?
F2 C22 F3 107.84(14) . . ?
F2 C22 F1 107.44(15) . . ?
F3 C22 F1 107.41(15) . . ?
F2 C22 S5 111.31(13) . . ?
F3 C22 S5 111.89(12) . . ?
F1 C22 S5 110.74(12) . . ?

loop_
_geom_bond_atom_site_label_1
_geom_bond_atom_site_label_2
_geom_bond_distance
_geom_bond_site_symmetry_2
_geom_bond_publ_flag
Fe1 C6 1.7762(17) . ?
Fe1 N2 1.9594(14) . ?
Fe1 N1 1.9756(13) . ?
Fe1 N4 2.0501(14) . ?
Fe1 S3 2.3160(4) . ?
Fe1 S4 2.3279(4) . ?
C1 N1 1.353(2) . ?
C1 C2 1.379(2) . ?
C1 H1 0.96(2) . ?
C2 C3 1.387(3) . ?
C2 H2 0.95(2) . ?
C3 C4 1.377(3) . ?
C3 H3 0.93(2) . ?
C4 C5 1.395(2) . ?
C4 H4 0.91(2) . ?
C5 N1 1.349(2) . ?
C5 S1 1.7523(18) . ?
C6 S1 1.7319(18) . ?
C6 S2 1.7353(17) . ?
C7 N2 1.349(2) . ?
C7 C8 1.398(3) . ?
C7 S2 1.755(2) . ?
C8 C9 1.371(3) . ?
C8 H8 0.98(2) . ?
C9 C10 1.386(3) . ?
C9 H9 0.92(2) . ?
C10 C11 1.376(2) . ?
C10 H10 0.95(2) . ?
C11 N2 1.354(2) . ?
C11 H11 0.97(2) . ?
C12 N3 1.350(2) . ?
C12 C13 1.398(2) . ?
C12 S3 1.7329(16) . ?
C13 C14 1.377(3) . ?
C13 H13 0.97(2) . ?
C14 C15 1.387(3) . ?
C14 H14 0.93(2) . ?
C15 C16 1.360(3) . ?
C15 H15 0.90(3) . ?
C16 N3 1.350(2) . ?
C16 H16 0.94(2) . ?
C17 N4 1.345(2) . ?
C17 C18 1.372(2) . ?
C17 H17 0.975(18) . ?
C18 C19 1.395(3) . ?
C18 H18 0.86(2) . ?
C19 C20 1.381(3) . ?
C19 H19 0.92(2) . ?
C20 C21 1.394(2) . ?
C20 H20 0.917(19) . ?
C21 N4 1.3526(19) . ?
C21 S4 1.7386(17) . ?
S5 O3 1.4305(13) . ?
S5 O1 1.4444(12) . ?
S5 O2 1.4514(12) . ?
S5 C22 1.8207(18) . ?
N3 H3A 0.86(2) . ?
F1 C22 1.339(2) . ?
F2 C22 1.332(2) . ?
F3 C22 1.333(2) . ?

loop_
_geom_hbond_atom_site_label_D
_geom_hbond_atom_site_label_H
_geom_hbond_atom_site_label_A
_geom_hbond_distance_DH
_geom_hbond_distance_HA
_geom_hbond_distance_DA
_geom_hbond_angle_DHA
_geom_hbond_site_symmetry_A
N3 H3A O2 0.86(2) 1.99(2) 2.831(2) 165(2) 6_556
C9 H9 O1 0.92(2) 2.43(3) 3.331(2) 164(2) 2
